data_7720044
loop_
_publ_author_name
'Manna, Anupama'
'Ansari, Mohammad Fawad'
'Arjmand, Farukh'
'Jagli&#x10d;i&#x107;, Zvonko'
'Herchel, Radovan'
'Ray, Debashis'

_publ_section_title
;
 Phenoxido-bridged open-cubane
 [Cu<sub>4</sub>(&#x3bc;<sub>3</sub>-OH)<sub>2</sub>] and stepped-cubane
 [Cu<sub>4</sub>(&#x3bc;<sub>3</sub>-OMe)<sub>2</sub>] complexes from a
 semicarbazone Schiff base: synthesis, anion-coordination-tunable
 structures, biomimicking functions, DNA binding, magnetic behavior and
 theoretical support.
;
_journal_issue 9
_journal_name_full 'Dalton transactions (Cambridge, England : 2003)'
_journal_page_first 3750
_journal_page_last 3767
_journal_paper_doi 10.1039/d5dt03005f
_journal_volume 55
_journal_year 2026
_chemical_formula_moiety 'C22 H32 Cu4 N12 O10, 4(Cl O4), 3(H2 O)'
_chemical_formula_sum 'C22 H38 Cl4 Cu4 N12 O29'
_chemical_formula_weight 1330.60
_space_group_crystal_system monoclinic
_space_group_IT_number 14
_space_group_name_Hall '-P 2yn'
_space_group_name_H-M_alt 'P 1 21/n 1'
_symmetry_Int_Tables_number 14
_atom_sites_solution_primary iterative
_audit_creation_date 2025-02-24
_audit_creation_method
;
Olex2 1.2
(compiled 2018.05.29 svn.r3508 for OlexSys, GUI svn.r5506)
;
_audit_update_record
;
2025-12-10 deposited with the CCDC.	2026-01-26 downloaded from the CCDC.
;
_cell_angle_alpha 90
_cell_angle_beta 117.783(4)
_cell_angle_gamma 90
_cell_formula_units_Z 4
_cell_length_a 13.9537(14)
_cell_length_b 25.080(2)
_cell_length_c 14.9365(14)
_cell_measurement_reflns_used 9980
_cell_measurement_temperature 303
_cell_measurement_theta_max 24.966
_cell_measurement_theta_min 2.851
_cell_volume 4624.6(8)
_computing_cell_refinement 'SAINT V8.38A (?, 2016)'
_computing_data_reduction 'SAINT V8.38A (?, 2016)'
_computing_molecular_graphics 'Olex2 (Dolomanov et al., 2009)'
_computing_publication_material 'Olex2 (Dolomanov et al., 2009)'
_computing_structure_refinement 'olex2.refine (Bourhis et al., 2015)'
_computing_structure_solution 'olex2.solve (Bourhis et al., 2015)'
_diffrn_ambient_temperature 303.0
_diffrn_measured_fraction_theta_full 0.9961
_diffrn_measured_fraction_theta_max 0.9961
_diffrn_measurement_device_type 'CCD area detector'
_diffrn_measurement_method '\f and \w scans'
_diffrn_radiation_type 'Mo K\a'
_diffrn_radiation_wavelength 0.71073
_diffrn_reflns_av_R_equivalents 0.0401
_diffrn_reflns_av_unetI/netI 0.0303
_diffrn_reflns_limit_h_max 15
_diffrn_reflns_limit_h_min -16
_diffrn_reflns_limit_k_max 29
_diffrn_reflns_limit_k_min -29
_diffrn_reflns_limit_l_max 17
_diffrn_reflns_limit_l_min -17
_diffrn_reflns_number 38566
_diffrn_reflns_theta_full 25.0112
_diffrn_reflns_theta_max 25.01
_diffrn_reflns_theta_min 2.73
_exptl_absorpt_coefficient_mu 2.153
_exptl_absorpt_correction_T_max 0.7452
_exptl_absorpt_correction_T_min 0.6208
_exptl_absorpt_correction_type multi-scan
_exptl_absorpt_process_details
;
SADABS-2016/2 (Bruker,2016/2) was used for absorption correction.
wR2(int) was 0.0887 before and 0.0459 after correction.
The Ratio of minimum to maximum transmission is 0.8331.
The \l/2 correction factor is Not present.
;
_exptl_crystal_colour green
_exptl_crystal_density_diffrn 1.9110
_exptl_crystal_description block
_exptl_crystal_F_000 2689.2867
_refine_diff_density_max 0.9362
_refine_diff_density_min -0.8579
_refine_diff_density_rms 0.1031
_refine_ls_d_res_high 0.8405
_refine_ls_d_res_low 7.4530
_refine_ls_goodness_of_fit_ref 1.1154
_refine_ls_hydrogen_treatment mixed
_refine_ls_matrix_type full
_refine_ls_number_constraints 58
_refine_ls_number_parameters 655
_refine_ls_number_reflns 8137
_refine_ls_number_restraints 0
_refine_ls_restrained_S_all 1.1154
_refine_ls_R_factor_all 0.0591
_refine_ls_R_factor_gt 0.0451
_refine_ls_shift/su_max 0.0901
_refine_ls_shift/su_mean 0.0182
_refine_ls_structure_factor_coef Fsqd
_refine_ls_weighting_details 'w=1/[\s^2^(Fo^2^)+(0.0679P)^2^+9.1180P] where P=(Fo^2^+2Fc^2^)/3'
_refine_ls_weighting_scheme calc
_refine_ls_wR_factor_gt 0.1220
_refine_ls_wR_factor_ref 0.1426
_reflns_Friedel_coverage 0.0
_reflns_limit_h_max 8
_reflns_limit_h_min -16
_reflns_limit_k_max 29
_reflns_limit_k_min 0
_reflns_limit_l_max 17
_reflns_limit_l_min -8
_reflns_number_gt 6611
_reflns_number_total 8137
_reflns_threshold_expression I>=2u(I)
_cod_data_source_file d5dt03005f2.cif
_cod_data_source_block Anupama_0m_a_CCDC2
_cod_depositor_comments 'Adding full bibliography for 7720043--7720044.cif.'
_cod_original_cell_volume 4624.5(8)
_cod_original_sg_symbol_Hall '-P 2ybc (x-z,y,z)'
_cod_database_code 7720044
_olex2_refinement_description
;
1. Fixed Uiso
 At 1.2 times of:
  All C(H) groups, All N(H) groups, All N(H,H) groups
 At 1.5 times of:
  All C(H,H,H) groups, All O(H,H) groups
2.a Free rotating group:
 O1W(H1Wa,H1Wb), O2W(H2Wa,H2Wb,O3W,H3Wa,H3Wb)
2.b Rotating group:
 O7(H7a,H7b), O8(H8a,H8b)
2.c Aromatic/amide H refined with riding coordinates:
 N11(H11), N2(H2), N5(H5), N8(H8), C9(H9a), C19(H19), C8(H8c), C3(H3),
 C20(H20), C18(H18), C7(H7), C14(H14)
2.d X=CH2 refined with riding coordinates:
 N12(H12a,H12b), N6(H6a,H6b), N3(H3a,H3b), N9(H9b,H9c)
2.e Idealised Me refined as rotating group:
 C1(H1a,H1b,H1c), C12(H12c,H12d,H12e)
;
_olex2_submission_special_instructions 'No special instructions were received'

loop_
_space_group_symop_id
_space_group_symop_operation_xyz
1 x,y,z
2 -x+1/2,y+1/2,-z+1/2
3 -x,-y,-z
4 x-1/2,-y-1/2,z-1/2

loop_
_atom_site_label
_atom_site_type_symbol
_atom_site_fract_x
_atom_site_fract_y
_atom_site_fract_z
_atom_site_U_iso_or_equiv
_atom_site_adp_type
_atom_site_occupancy
_atom_site_refinement_flags_posn
Cu2 Cu 0.42828(5) 0.49867(2) 0.63083(4) 0.03608(16) Uani 1.000000 .
Cu1 Cu 0.32682(5) 0.39678(2) 0.54422(4) 0.03821(16) Uani 1.000000 .
Cu4 Cu 0.53084(5) 0.40619(2) 0.82324(4) 0.03834(16) Uani 1.000000 .
Cu3 Cu 0.61157(5) 0.41241(2) 0.67566(5) 0.04398(17) Uani 1.000000 .
Cl2 Cl 0.37400(12) 0.69730(5) 0.87112(11) 0.0591(4) Uani 1.000000 .
Cl1 Cl 0.20471(14) 0.43081(8) 0.14013(13) 0.0752(5) Uani 1.000000 .
O10 O 0.4372(3) 0.44279(13) 0.5466(3) 0.0380(8) Uani 1.000000 .
O9 O 0.5784(3) 0.45991(13) 0.7606(2) 0.0391(7) Uani 1.000000 .
O5 O 0.5028(3) 0.44695(13) 0.9211(2) 0.0443(8) Uani 1.000000 .
O2 O 0.5041(3) 0.55936(12) 0.6103(2) 0.0424(8) Uani 1.000000 .
O1 O 0.3322(3) 0.44721(12) 0.6451(3) 0.0426(8) Uani 1.000000 .
O3 O 0.3297(3) 0.33498(12) 0.4646(3) 0.0457(8) Uani 1.000000 .
O6 O 0.6952(3) 0.45555(14) 0.6291(3) 0.0509(9) Uani 1.000000 .
O4 O 0.5328(3) 0.36276(12) 0.7163(3) 0.0474(8) Uani 1.000000 .
N1 N 0.3946(3) 0.54997(14) 0.7077(3) 0.0394(9) Uani 1.000000 .
N10 N 0.4464(3) 0.35252(15) 0.8475(3) 0.0383(8) Uani 1.000000 .
O7 O 0.1787(3) 0.43627(16) 0.4005(3) 0.0655(10) Uani 1.000000 .
H7a H 0.1192(4) 0.4238(18) 0.394(3) 0.0983(16) Uiso 1.000000 GR
H7b H 0.181(3) 0.4262(19) 0.3472(5) 0.0983(16) Uiso 1.000000 GR
N4 N 0.2342(3) 0.35116(15) 0.5737(3) 0.0408(9) Uani 1.000000 .
N11 N 0.4107(3) 0.37123(16) 0.9140(3) 0.0434(9) Uani 1.000000 .
H11 H 0.3700(3) 0.35267(16) 0.9311(3) 0.0521(11) Uiso 1.000000 R
N7 N 0.6486(3) 0.35618(16) 0.6097(3) 0.0468(10) Uani 1.000000 .
O8 O 0.6918(3) 0.36610(19) 0.9346(3) 0.0740(12) Uani 1.000000 .
H8a H 0.708(3) 0.375(2) 0.9950(4) 0.1110(18) Uiso 1.000000 GR
H8b H 0.7429(9) 0.3788(19) 0.925(3) 0.1110(18) Uiso 1.000000 GR
N2 N 0.4451(4) 0.59756(15) 0.7125(3) 0.0501(11) Uani 1.000000 .
H2 H 0.4419(4) 0.62403(15) 0.7476(3) 0.0601(13) Uiso 1.000000 R
O17 O 0.3041(4) 0.73233(19) 0.7947(4) 0.0828(13) Uani 1.000000 .
N5 N 0.2170(3) 0.30348(15) 0.5225(3) 0.0468(10) Uani 1.000000 .
H5 H 0.1758(3) 0.27897(15) 0.5261(3) 0.0562(12) Uiso 1.000000 R
O16 O 0.4241(4) 0.72452(19) 0.9663(3) 0.0858(15) Uani 1.000000 .
N12 N 0.4166(4) 0.44025(18) 1.0169(3) 0.0539(11) Uani 1.000000 .
H12a H 0.4384(4) 0.47149(18) 1.0418(3) 0.0646(13) Uiso 1.000000 R
H12b H 0.3769(4) 0.42184(18) 1.0354(3) 0.0646(13) Uiso 1.000000 R
N6 N 0.2561(4) 0.25308(17) 0.4158(4) 0.0599(12) Uani 1.000000 .
H6a H 0.2890(4) 0.24829(17) 0.3800(4) 0.0718(15) Uiso 1.000000 R
H6b H 0.2145(4) 0.22861(17) 0.4186(4) 0.0718(15) Uiso 1.000000 R
N8 N 0.7109(4) 0.37529(17) 0.5674(4) 0.0546(11) Uani 1.000000 .
H8 H 0.7330(4) 0.35562(17) 0.5336(4) 0.0655(14) Uiso 1.000000 R
C5 C 0.2686(4) 0.45169(18) 0.6897(3) 0.0375(10) Uani 1.000000 .
N3 N 0.5450(4) 0.64572(16) 0.6556(4) 0.0602(13) Uani 1.000000 .
H3a H 0.5784(4) 0.64865(16) 0.6198(4) 0.0723(15) Uiso 1.000000 R
H3b H 0.5409(4) 0.67263(16) 0.6893(4) 0.0723(15) Uiso 1.000000 R
C11 C 0.2695(4) 0.29786(18) 0.4662(4) 0.0420(11) Uani 1.000000 .
C9 C 0.1882(4) 0.36003(19) 0.6297(4) 0.0434(11) Uani 1.000000 .
H9a H 0.1456(4) 0.33315(19) 0.6356(4) 0.0520(13) Uiso 1.000000 R
C17 C 0.4667(4) 0.28120(18) 0.7477(4) 0.0402(10) Uani 1.000000 .
C16 C 0.5217(4) 0.30976(18) 0.7049(4) 0.0403(10) Uani 1.000000 .
C19 C 0.4272(4) 0.30450(18) 0.8150(4) 0.0404(10) Uani 1.000000 .
H19 H 0.3860(4) 0.28314(18) 0.8349(4) 0.0485(12) Uiso 1.000000 R
C21 C 0.4443(4) 0.42042(19) 0.9496(4) 0.0412(11) Uani 1.000000 .
O15 O 0.4569(4) 0.6781(2) 0.8491(4) 0.0906(16) Uani 1.000000 .
C6 C 0.1990(4) 0.40945(19) 0.6840(4) 0.0410(11) Uani 1.000000 .
C4 C 0.2703(4) 0.49803(18) 0.7433(4) 0.0396(10) Uani 1.000000 .
C10 C 0.5004(4) 0.60022(18) 0.6587(4) 0.0437(11) Uani 1.000000 .
O11 O 0.2980(5) 0.4495(3) 0.1362(5) 0.111(2) Uani 1.000000 .
C8 C 0.3341(4) 0.54495(19) 0.7513(4) 0.0426(11) Uani 1.000000 .
H8c H 0.3313(4) 0.57326(19) 0.7902(4) 0.0511(13) Uiso 1.000000 R
C3 C 0.2037(4) 0.5009(2) 0.7897(4) 0.0492(12) Uani 1.000000 .
H3 H 0.2055(4) 0.5317(2) 0.8251(4) 0.0591(15) Uiso 1.000000 R
O18 O 0.3146(5) 0.6523(2) 0.8781(4) 0.0996(17) Uani 1.000000 .
C20 C 0.6241(4) 0.3065(2) 0.6030(4) 0.0498(12) Uani 1.000000 .
H20 H 0.6480(4) 0.2846(2) 0.5672(4) 0.0597(15) Uiso 1.000000 R
N9 N 0.7961(4) 0.4501(2) 0.5492(4) 0.0730(15) Uani 1.000000 .
H9b H 0.8104(4) 0.4837(2) 0.5570(4) 0.0875(18) Uiso 1.000000 R
H9c H 0.8223(4) 0.4306(2) 0.5184(4) 0.0875(18) Uiso 1.000000 R
O12 O 0.2315(5) 0.4160(3) 0.2398(4) 0.132(3) Uani 1.000000 .
C15 C 0.5620(4) 0.28235(19) 0.6472(4) 0.0461(11) Uani 1.000000 .
C18 C 0.4474(4) 0.22697(19) 0.7277(4) 0.0452(11) Uani 1.000000 .
H18 H 0.4087(4) 0.20858(19) 0.7545(4) 0.0542(13) Uiso 1.000000 R
C22 C 0.7344(4) 0.4286(2) 0.5843(4) 0.0496(12) Uani 1.000000 .
C13 C 0.4844(4) 0.19942(19) 0.6688(4) 0.0493(12) Uani 1.000000 .
C2 C 0.1355(5) 0.4603(2) 0.7853(4) 0.0563(14) Uani 1.000000 .
O1W O 0.8196(5) 0.4127(3) 0.8649(7) 0.127(2) Uani 1.000000 .
H1Wa H 0.852(9) 0.428(5) 0.922(5) 0.190(4) Uiso 1.000000 G
H1Wb H 0.861(7) 0.389(4) 0.861(10) 0.190(4) Uiso 1.000000 G
C7 C 0.1347(4) 0.4152(2) 0.7336(4) 0.0504(13) Uani 1.000000 .
H7 H 0.0899(4) 0.3871(2) 0.7309(4) 0.0605(15) Uiso 1.000000 R
C14 C 0.5419(4) 0.2273(2) 0.6303(4) 0.0508(12) Uani 1.000000 .
H14 H 0.5683(4) 0.2092(2) 0.5920(4) 0.0609(15) Uiso 1.000000 R
C1 C 0.0609(6) 0.4660(3) 0.8336(6) 0.084(2) Uani 1.000000 .
H1a H 0.086(3) 0.4944(15) 0.882(3) 0.126(3) Uiso 1.000000 GR
H1b H -0.0112(11) 0.474(2) 0.7821(8) 0.126(3) Uiso 1.000000 GR
H1c H 0.061(4) 0.4333(8) 0.867(4) 0.126(3) Uiso 1.000000 GR
O13 O 0.1578(6) 0.3897(3) 0.0727(6) 0.140(3) Uani 1.000000 .
C12 C 0.4606(5) 0.1403(2) 0.6470(5) 0.0706(18) Uani 1.000000 .
H12c H 0.5238(13) 0.1200(2) 0.690(3) 0.106(3) Uiso 1.000000 GR
H12d H 0.402(3) 0.1303(5) 0.660(4) 0.106(3) Uiso 1.000000 GR
H12e H 0.441(4) 0.1334(4) 0.5774(10) 0.106(3) Uiso 1.000000 GR
O14 O 0.1240(7) 0.4707(3) 0.1079(7) 0.156(3) Uani 1.000000 .
O2W O 0.2780(10) 0.3222(3) 0.9740(12) 0.213(5) Uani 1.000000 .
H2Wa H 0.210(2) 0.3194(7) 0.938(11) 0.319(7) Uiso 1.000000 G
H2Wb H 0.294(14) 0.3210(6) 1.036(3) 0.319(7) Uiso 1.000000 G
O3W O 0.2941(15) 0.2111(3) 1.0028(16) 0.397(12) Uani 1.000000 G
H3Wa H 0.286(13) 0.1924(5) 0.952(3) 0.596(19) Uiso 1.000000 G
H3Wb H 0.337(3) 0.2357(7) 1.006(9) 0.596(19) Uiso 1.000000 G
Cl4 Cl 0.44974(18) 0.20731(8) 1.3035(2) 0.0933(6) Uani 1.000000 .
O24 O 0.3680(8) 0.2422(4) 1.2655(9) 0.213(5) Uani 1.000000 .
O26 O 0.5389(9) 0.2334(5) 1.3482(14) 0.288(8) Uani 1.000000 .
O25 O 0.4457(10) 0.1723(5) 1.2384(10) 0.253(7) Uani 1.000000 .
O23 O 0.433(2) 0.1802(8) 1.3667(18) 0.401(13) Uani 1.000000 .
Cl3 Cl 0.57161(15) 0.87821(9) 1.08266(14) 0.0855(6) Uani 1.000000 .
O19 O 0.5318(8) 0.8244(4) 1.0572(7) 0.199(5) Uani 1.000000 .
O22 O 0.5404(7) 0.9025(6) 0.9980(7) 0.280(9) Uani 1.000000 .
O20 O 0.6806(6) 0.8742(3) 1.1365(7) 0.186(4) Uani 1.000000 .
O21 O 0.5272(12) 0.8913(6) 1.1430(10) 0.262(7) Uani 1.000000 .
H10 H 0.452(5) 0.444(3) 0.512(5) 0.06(2) Uiso 1.000000 .
H9 H 0.620(5) 0.483(3) 0.800(5) 0.065(19) Uiso 1.000000 .

loop_
_atom_site_aniso_label
_atom_site_aniso_U_11
_atom_site_aniso_U_22
_atom_site_aniso_U_33
_atom_site_aniso_U_12
_atom_site_aniso_U_13
_atom_site_aniso_U_23
Cu2 0.0491(3) 0.0276(3) 0.0457(3) -0.0040(2) 0.0340(3) -0.0041(2)
Cu1 0.0493(3) 0.0308(3) 0.0475(3) -0.0084(2) 0.0335(3) -0.0051(2)
Cu4 0.0502(3) 0.0344(3) 0.0434(3) -0.0001(2) 0.0327(3) 0.0000(2)
Cu3 0.0594(4) 0.0360(3) 0.0563(4) 0.0031(3) 0.0436(3) 0.0009(3)
Cl2 0.0745(9) 0.0469(7) 0.0566(8) 0.0123(6) 0.0310(7) -0.0066(6)
Cl1 0.0728(10) 0.0909(12) 0.0777(11) -0.0250(9) 0.0484(9) -0.0192(9)
O10 0.052(2) 0.0314(17) 0.0438(19) -0.0083(13) 0.0338(18) -0.0055(14)
O9 0.0488(19) 0.0360(17) 0.0421(18) -0.0036(14) 0.0294(16) -0.0016(14)
O5 0.057(2) 0.0423(18) 0.0473(19) -0.0051(15) 0.0360(17) -0.0052(15)
O2 0.061(2) 0.0311(16) 0.0519(19) -0.0079(14) 0.0400(17) -0.0070(14)
O1 0.053(2) 0.0375(17) 0.057(2) -0.0098(14) 0.0418(17) -0.0091(15)
O3 0.058(2) 0.0337(17) 0.060(2) -0.0123(15) 0.0388(18) -0.0104(15)
O6 0.063(2) 0.047(2) 0.064(2) -0.0018(16) 0.047(2) -0.0020(17)
O4 0.074(2) 0.0319(17) 0.061(2) 0.0021(15) 0.052(2) 0.0008(15)
N1 0.051(2) 0.0320(19) 0.047(2) -0.0008(16) 0.033(2) -0.0041(16)
N10 0.042(2) 0.042(2) 0.039(2) 0.0021(16) 0.0260(18) 0.0031(17)
O7 0.076(3) 0.068(3) 0.058(2) -0.002(2) 0.035(2) 0.006(2)
N4 0.045(2) 0.036(2) 0.047(2) -0.0062(16) 0.0266(19) 0.0002(17)
N11 0.056(2) 0.042(2) 0.048(2) -0.0020(18) 0.038(2) 0.0000(18)
N7 0.059(3) 0.044(2) 0.052(2) 0.0106(19) 0.039(2) 0.0027(19)
O8 0.059(2) 0.101(3) 0.070(3) 0.015(2) 0.037(2) 0.015(2)
N2 0.076(3) 0.030(2) 0.068(3) -0.0091(19) 0.053(3) -0.0143(19)
O17 0.086(3) 0.072(3) 0.074(3) 0.014(2) 0.024(3) 0.013(2)
N5 0.057(3) 0.033(2) 0.059(3) -0.0169(18) 0.034(2) -0.0082(18)
O16 0.091(3) 0.079(3) 0.065(3) 0.033(3) 0.018(2) -0.026(2)
N12 0.073(3) 0.052(3) 0.060(3) -0.005(2) 0.052(3) -0.009(2)
N6 0.072(3) 0.040(2) 0.080(3) -0.021(2) 0.046(3) -0.019(2)
N8 0.074(3) 0.049(3) 0.070(3) 0.009(2) 0.059(3) 0.004(2)
C5 0.040(2) 0.041(2) 0.039(2) 0.0032(19) 0.025(2) 0.0043(19)
N3 0.090(3) 0.032(2) 0.085(3) -0.015(2) 0.064(3) -0.012(2)
C11 0.045(3) 0.035(2) 0.045(3) -0.004(2) 0.020(2) -0.001(2)
C9 0.044(3) 0.041(3) 0.051(3) -0.006(2) 0.028(2) 0.006(2)
C17 0.046(3) 0.032(2) 0.046(3) 0.0042(19) 0.023(2) 0.0039(19)
C16 0.053(3) 0.031(2) 0.042(2) 0.005(2) 0.026(2) 0.0021(19)
C19 0.044(3) 0.037(3) 0.046(3) -0.0024(19) 0.025(2) 0.004(2)
C21 0.045(3) 0.042(3) 0.042(3) 0.006(2) 0.025(2) 0.003(2)
O15 0.091(3) 0.094(4) 0.093(4) 0.021(3) 0.048(3) -0.030(3)
C6 0.043(3) 0.045(3) 0.042(3) 0.001(2) 0.026(2) 0.008(2)
C4 0.045(3) 0.043(3) 0.042(3) 0.003(2) 0.030(2) 0.003(2)
C10 0.057(3) 0.031(2) 0.054(3) -0.005(2) 0.035(3) -0.004(2)
O11 0.118(4) 0.134(5) 0.127(5) -0.067(4) 0.096(4) -0.062(4)
C8 0.052(3) 0.038(2) 0.048(3) 0.007(2) 0.031(2) -0.002(2)
C3 0.056(3) 0.055(3) 0.052(3) 0.006(2) 0.039(3) -0.003(2)
O18 0.160(5) 0.070(3) 0.094(4) -0.018(3) 0.081(4) -0.008(3)
C20 0.068(3) 0.041(3) 0.057(3) 0.012(2) 0.044(3) 0.001(2)
N9 0.094(4) 0.065(3) 0.101(4) -0.002(3) 0.080(4) -0.002(3)
O12 0.104(5) 0.232(8) 0.079(4) 0.007(5) 0.058(4) 0.020(4)
C15 0.057(3) 0.037(3) 0.051(3) 0.011(2) 0.031(3) 0.003(2)
C18 0.048(3) 0.039(3) 0.047(3) 0.001(2) 0.021(2) 0.003(2)
C22 0.053(3) 0.055(3) 0.055(3) 0.004(2) 0.037(3) 0.006(2)
C13 0.053(3) 0.033(2) 0.059(3) 0.006(2) 0.024(3) -0.002(2)
C2 0.056(3) 0.072(4) 0.061(3) 0.002(3) 0.044(3) 0.005(3)
O1W 0.121(5) 0.116(5) 0.195(8) 0.032(4) 0.117(6) 0.049(5)
C7 0.053(3) 0.061(3) 0.054(3) -0.005(2) 0.039(3) 0.006(3)
C14 0.060(3) 0.039(3) 0.057(3) 0.009(2) 0.030(3) -0.006(2)
C1 0.095(5) 0.097(5) 0.110(6) -0.007(4) 0.090(5) -0.008(4)
O13 0.163(6) 0.148(6) 0.143(6) -0.093(5) 0.099(5) -0.070(5)
C12 0.078(4) 0.040(3) 0.100(5) -0.005(3) 0.046(4) -0.018(3)
O14 0.151(7) 0.154(7) 0.208(9) 0.055(6) 0.120(7) 0.056(6)
O2W 0.197(9) 0.172(8) 0.379(14) -0.001(6) 0.227(10) 0.086(9)
O3W 0.64(3) 0.128(7) 0.84(3) 0.116(12) 0.69(3) 0.153(13)
Cl4 0.0949(14) 0.0603(10) 0.1499(19) -0.0098(9) 0.0783(14) -0.0240(11)
O24 0.152(8) 0.139(7) 0.267(12) 0.039(6) 0.030(8) -0.062(8)
O26 0.143(8) 0.217(12) 0.50(2) -0.069(8) 0.148(12) -0.080(14)
O25 0.265(13) 0.213(11) 0.244(12) 0.096(9) 0.087(10) -0.101(10)
O23 0.62(4) 0.29(2) 0.45(3) -0.06(2) 0.38(3) 0.07(2)
Cl3 0.0733(11) 0.1096(15) 0.0670(10) -0.0319(10) 0.0273(9) 0.0055(10)
O19 0.191(8) 0.188(9) 0.142(7) -0.113(7) 0.014(6) 0.013(6)
O22 0.124(6) 0.48(2) 0.159(8) -0.110(9) 0.004(6) 0.186(11)
O20 0.090(5) 0.147(7) 0.202(8) -0.011(5) -0.031(5) -0.017(6)
O21 0.344(16) 0.294(15) 0.287(14) 0.143(13) 0.262(14) 0.093(12)

loop_
_atom_type_symbol
_atom_type_scat_dispersion_real
_atom_type_scat_dispersion_imag
_atom_type_scat_Cromer_Mann_a1
_atom_type_scat_Cromer_Mann_a2
_atom_type_scat_Cromer_Mann_a3
_atom_type_scat_Cromer_Mann_a4
_atom_type_scat_Cromer_Mann_b1
_atom_type_scat_Cromer_Mann_b2
_atom_type_scat_Cromer_Mann_b3
_atom_type_scat_Cromer_Mann_b4
_atom_type_scat_Cromer_Mann_c
_atom_type_scat_source
_atom_type_scat_dispersion_source
C 0.00347 0.00161 2.31000 1.02000 1.58860 0.86500 20.84390 10.20750 0.56870 51.65120 0.215599998832 'International Tables Volume C Table 6.1.1.4 (pp. 500-502)' 'Henke, Gullikson and Davis, At. Data and Nucl. Data Tables, 1993, 54, 2'
Cl 0.14873 0.16029 11.46040 7.19640 6.25560 1.64550 0.01040 1.16620 18.51940 47.77840 -9.55739974976 'International Tables Volume C Table 6.1.1.4 (pp. 500-502)' 'Henke, Gullikson and Davis, At. Data and Nucl. Data Tables, 1993, 54, 2'
H 0.00000 0.00000 0.49300 0.32291 0.14019 0.04081 10.51090 26.12570 3.14236 57.79970 0.0030380000826 'International Tables Volume C Table 6.1.1.4 (pp. 500-502)' 'Henke, Gullikson and Davis, At. Data and Nucl. Data Tables, 1993, 54, 2'
O 0.01158 0.00611 3.04850 2.28680 1.54630 0.86700 13.27710 5.70110 0.32390 32.90890 0.250800013542 'International Tables Volume C Table 6.1.1.4 (pp. 500-502)' 'Henke, Gullikson and Davis, At. Data and Nucl. Data Tables, 1993, 54, 2'
N 0.00653 0.00323 12.21260 3.13220 2.01250 1.16630 0.00570 9.89330 28.99750 0.58260 -11.5290002823 'International Tables Volume C Table 6.1.1.4 (pp. 500-502)' 'Henke, Gullikson and Davis, At. Data and Nucl. Data Tables, 1993, 54, 2'
Cu 0.34125 1.28947 13.33800 7.16760 5.61580 1.67350 3.58280 0.24700 11.39660 64.81260 1.19099998474 'International Tables Volume C Table 6.1.1.4 (pp. 500-502)' 'Henke, Gullikson and Davis, At. Data and Nucl. Data Tables, 1993, 54, 2'

loop_
_geom_angle_atom_site_label_1
_geom_angle_atom_site_label_2
_geom_angle_atom_site_label_3
_geom_angle
_geom_angle_site_symmetry_1
_geom_angle_site_symmetry_3
_geom_angle_publ_flag
O10 Cu2 Cu1 40.35(10) . . ?
O9 Cu2 Cu1 93.82(9) . . ?
O9 Cu2 O10 86.11(14) . . ?
O2 Cu2 Cu1 142.94(9) . . ?
O2 Cu2 O10 105.04(13) . . ?
O2 Cu2 O9 96.53(13) . . ?
O1 Cu2 Cu1 41.34(9) . . ?
O1 Cu2 O10 81.13(13) . . ?
O1 Cu2 O9 91.79(13) . . ?
O1 Cu2 O2 169.92(14) . . ?
N1 Cu2 Cu1 130.40(11) . . ?
N1 Cu2 O10 170.13(16) . . ?
N1 Cu2 O9 99.18(14) . . ?
N1 Cu2 O2 82.75(14) . . ?
N1 Cu2 O1 90.34(14) . . ?
O10 Cu1 Cu2 40.72(10) . . ?
O1 Cu1 Cu2 41.37(9) . . ?
O1 Cu1 O10 81.53(13) . . ?
O3 Cu1 Cu2 144.80(9) . . ?
O3 Cu1 O10 104.14(14) . . ?
O3 Cu1 O1 168.23(14) . . ?
O7 Cu1 Cu2 94.18(10) . . ?
O7 Cu1 O10 96.79(15) . . ?
O7 Cu1 O1 97.54(14) . . ?
O7 Cu1 O3 92.07(15) . . ?
N4 Cu1 Cu2 131.19(12) . . ?
N4 Cu1 O10 167.37(16) . . ?
N4 Cu1 O1 89.83(14) . . ?
N4 Cu1 O3 82.80(14) . . ?
N4 Cu1 O7 93.45(16) . . ?
O9 Cu4 Cu3 41.55(10) . . ?
O5 Cu4 Cu3 144.74(10) . . ?
O5 Cu4 O9 103.34(14) . . ?
O4 Cu4 Cu3 41.30(9) . . ?
O4 Cu4 O9 81.50(13) . . ?
O4 Cu4 O5 170.34(15) . . ?
N10 Cu4 Cu3 131.69(11) . . ?
N10 Cu4 O9 163.19(16) . . ?
N10 Cu4 O5 82.68(14) . . ?
N10 Cu4 O4 90.44(14) . . ?
O8 Cu4 Cu3 88.78(11) . . ?
O8 Cu4 O9 102.37(15) . . ?
O8 Cu4 O5 98.90(15) . . ?
O8 Cu4 O4 88.05(16) . . ?
O8 Cu4 N10 92.00(16) . . ?
O10 Cu3 Cu4 91.12(9) . . ?
O9 Cu3 Cu4 41.05(9) . . ?
O9 Cu3 O10 82.53(13) . . ?
O6 Cu3 Cu4 144.15(11) . . ?
O6 Cu3 O10 95.09(14) . . ?
O6 Cu3 O9 104.91(14) . . ?
O4 Cu3 Cu4 41.53(9) . . ?
O4 Cu3 O10 86.86(14) . . ?
O4 Cu3 O9 81.24(13) . . ?
O4 Cu3 O6 173.73(14) . . ?
N7 Cu3 Cu4 129.78(12) . . ?
N7 Cu3 O10 103.50(15) . . ?
N7 Cu3 O9 169.91(15) . . ?
N7 Cu3 O6 82.83(16) . . ?
N7 Cu3 O4 90.92(15) . . ?
O16 Cl2 O17 109.9(3) . . ?
O15 Cl2 O17 110.7(3) . . ?
O15 Cl2 O16 108.5(3) . . ?
O18 Cl2 O17 110.1(3) . . ?
O18 Cl2 O16 109.5(3) . . ?
O18 Cl2 O15 108.1(3) . . ?
O12 Cl1 O11 109.7(4) . . ?
O13 Cl1 O11 110.6(4) . . ?
O13 Cl1 O12 112.2(5) . . ?
O14 Cl1 O11 110.9(5) . . ?
O14 Cl1 O12 108.9(5) . . ?
O14 Cl1 O13 104.4(6) . . ?
Cu1 O10 Cu2 98.93(16) . . ?
Cu3 O10 Cu2 93.21(14) . . ?
Cu3 O10 Cu1 109.11(15) . . ?
H10 O10 Cu2 129(6) . . ?
H10 O10 Cu1 126(6) . . ?
H10 O10 Cu3 95(6) . . ?
Cu4 O9 Cu2 108.63(15) . . ?
Cu3 O9 Cu2 96.28(14) . . ?
Cu3 O9 Cu4 97.41(15) . . ?
H9 O9 Cu2 111(4) . . ?
H9 O9 Cu4 115(4) . . ?
H9 O9 Cu3 126(4) . . ?
C21 O5 Cu4 111.0(3) . . ?
C10 O2 Cu2 111.7(3) . . ?
Cu1 O1 Cu2 97.29(13) . . ?
C5 O1 Cu2 130.5(3) . . ?
C5 O1 Cu1 130.2(3) . . ?
C11 O3 Cu1 111.7(3) . . ?
C22 O6 Cu3 112.3(3) . . ?
Cu3 O4 Cu4 97.17(15) . . ?
C16 O4 Cu4 127.9(3) . . ?
C16 O4 Cu3 130.4(3) . . ?
N2 N1 Cu2 110.6(3) . . ?
C8 N1 Cu2 129.5(3) . . ?
C8 N1 N2 120.0(4) . . ?
N11 N10 Cu4 110.7(3) . . ?
C19 N10 Cu4 128.5(3) . . ?
C19 N10 N11 120.6(4) . . ?
H7a O7 Cu1 109.7 . . ?
H7b O7 Cu1 108.8 . . ?
H7b O7 H7a 104.4 . . ?
N5 N4 Cu1 110.5(3) . . ?
C9 N4 Cu1 129.5(3) . . ?
C9 N4 N5 120.0(4) . . ?
H11 N11 N10 122.5(2) . . ?
C21 N11 N10 114.9(4) . . ?
C21 N11 H11 122.5(3) . . ?
N8 N7 Cu3 110.9(3) . . ?
C20 N7 Cu3 128.8(3) . . ?
C20 N7 N8 120.3(4) . . ?
H8a O8 Cu4 109.9 . . ?
H8b O8 Cu4 109.0 . . ?
H8b O8 H8a 104.5 . . ?
H2 N2 N1 122.1(2) . . ?
C10 N2 N1 115.7(4) . . ?
C10 N2 H2 122.1(2) . . ?
H5 N5 N4 122.3(2) . . ?
C11 N5 N4 115.4(4) . . ?
C11 N5 H5 122.3(3) . . ?
H12b N12 H12a 120.0 . . ?
C21 N12 H12a 120.0 . . ?
C21 N12 H12b 120.0 . . ?
H6b N6 H6a 120.0 . . ?
C11 N6 H6a 120.0 . . ?
C11 N6 H6b 120.0 . . ?
H8 N8 N7 123.1(2) . . ?
C22 N8 N7 113.8(4) . . ?
C22 N8 H8 123.1(3) . . ?
C6 C5 O1 120.2(4) . . ?
C4 C5 O1 120.9(4) . . ?
C4 C5 C6 118.9(4) . . ?
H3b N3 H3a 120.0 . . ?
C10 N3 H3a 120.0 . . ?
C10 N3 H3b 120.0 . . ?
N5 C11 O3 119.5(4) . . ?
N6 C11 O3 122.5(5) . . ?
N6 C11 N5 118.0(4) . . ?
H9a C9 N4 118.1(3) . . ?
C6 C9 N4 123.9(4) . . ?
C6 C9 H9a 118.1(3) . . ?
C19 C17 C16 124.5(4) . . ?
C18 C17 C16 119.5(4) . . ?
C18 C17 C19 116.0(4) . . ?
C17 C16 O4 120.3(4) . . ?
C15 C16 O4 120.4(4) . . ?
C15 C16 C17 119.3(4) . . ?
C17 C19 N10 123.6(4) . . ?
H19 C19 N10 118.2(3) . . ?
H19 C19 C17 118.2(3) . . ?
N11 C21 O5 120.7(4) . . ?
N12 C21 O5 121.0(4) . . ?
N12 C21 N11 118.3(4) . . ?
C9 C6 C5 124.3(4) . . ?
C7 C6 C5 118.6(4) . . ?
C7 C6 C9 117.1(4) . . ?
C8 C4 C5 124.5(4) . . ?
C3 C4 C5 119.1(4) . . ?
C3 C4 C8 116.3(4) . . ?
N2 C10 O2 119.1(4) . . ?
N3 C10 O2 122.4(4) . . ?
N3 C10 N2 118.5(4) . . ?
C4 C8 N1 124.1(4) . . ?
H8c C8 N1 118.0(3) . . ?
H8c C8 C4 118.0(2) . . ?
H3 C3 C4 118.5(3) . . ?
C2 C3 C4 123.1(5) . . ?
C2 C3 H3 118.5(3) . . ?
H20 C20 N7 117.8(3) . . ?
C15 C20 N7 124.5(4) . . ?
C15 C20 H20 117.8(3) . . ?
H9c N9 H9b 120.0 . . ?
C22 N9 H9b 120.0 . . ?
C22 N9 H9c 120.0 . . ?
C20 C15 C16 124.8(4) . . ?
C14 C15 C16 119.0(5) . . ?
C14 C15 C20 116.2(4) . . ?
H18 C18 C17 119.0(3) . . ?
C13 C18 C17 121.9(5) . . ?
C13 C18 H18 119.0(3) . . ?
N8 C22 O6 120.0(4) . . ?
N9 C22 O6 121.8(5) . . ?
N9 C22 N8 118.2(5) . . ?
C14 C13 C18 118.1(5) . . ?
C12 C13 C18 120.7(5) . . ?
C12 C13 C14 121.1(5) . . ?
C7 C2 C3 117.6(4) . . ?
C1 C2 C3 121.3(5) . . ?
C1 C2 C7 121.1(5) . . ?
H1Wb O1W H1Wa 109.5 . . ?
C2 C7 C6 122.7(5) . . ?
H7 C7 C6 118.6(3) . . ?
H7 C7 C2 118.6(3) . . ?
C13 C14 C15 122.0(5) . . ?
H14 C14 C15 119.0(3) . . ?
H14 C14 C13 119.0(3) . . ?
H1a C1 C2 109.5 . . ?
H1b C1 C2 109.5 . . ?
H1b C1 H1a 109.5 . . ?
H1c C1 C2 109.5 . . ?
H1c C1 H1a 109.5 . . ?
H1c C1 H1b 109.5 . . ?
H12c C12 C13 109.5 . . ?
H12d C12 C13 109.5 . . ?
H12d C12 H12c 109.5 . . ?
H12e C12 C13 109.5 . . ?
H12e C12 H12c 109.5 . . ?
H12e C12 H12d 109.5 . . ?
H2Wb O2W H2Wa 109.4 . . ?
H3Wb O3W H3Wa 104.5 . . ?
O26 Cl4 O24 108.4(8) . . ?
O25 Cl4 O24 113.4(7) . . ?
O25 Cl4 O26 115.5(9) . . ?
O23 Cl4 O24 104.5(12) . . ?
O23 Cl4 O26 110.8(14) . . ?
O23 Cl4 O25 103.7(11) . . ?
O22 Cl3 O19 105.8(7) . . ?
O20 Cl3 O19 106.0(6) . . ?
O20 Cl3 O22 113.1(6) . . ?
O21 Cl3 O19 99.4(8) . . ?
O21 Cl3 O22 119.5(9) . . ?
O21 Cl3 O20 111.1(8) . . ?

loop_
_geom_bond_atom_site_label_1
_geom_bond_atom_site_label_2
_geom_bond_distance
_geom_bond_site_symmetry_2
_geom_bond_publ_flag
Cu2 Cu1 2.9157(8) . ?
Cu2 O10 1.925(3) . ?
Cu2 O9 2.303(3) . ?
Cu2 O2 1.958(3) . ?
Cu2 O1 1.943(3) . ?
Cu2 N1 1.923(4) . ?
Cu1 O10 1.911(3) . ?
Cu1 O1 1.941(3) . ?
Cu1 O3 1.965(3) . ?
Cu1 O7 2.392(4) . ?
Cu1 N4 1.925(4) . ?
Cu4 Cu3 2.9099(8) . ?
Cu4 O9 1.927(3) . ?
Cu4 O5 1.967(3) . ?
Cu4 O4 1.945(3) . ?
Cu4 N10 1.931(4) . ?
Cu4 O8 2.311(4) . ?
Cu3 O10 2.418(4) . ?
Cu3 O9 1.946(3) . ?
Cu3 O6 1.943(3) . ?
Cu3 O4 1.936(3) . ?
Cu3 N7 1.924(4) . ?
Cl2 O17 1.410(4) . ?
Cl2 O16 1.432(4) . ?
Cl2 O15 1.425(5) . ?
Cl2 O18 1.432(5) . ?
Cl1 O11 1.411(5) . ?
Cl1 O12 1.405(6) . ?
Cl1 O13 1.376(6) . ?
Cl1 O14 1.412(7) . ?
O10 H10 0.64(6) . ?
O9 H9 0.84(6) . ?
O5 C21 1.271(6) . ?
O2 C10 1.269(5) . ?
O1 C5 1.340(5) . ?
O3 C11 1.261(5) . ?
O6 C22 1.242(6) . ?
O4 C16 1.340(5) . ?
N1 N2 1.371(5) . ?
N1 C8 1.291(6) . ?
N10 N11 1.383(5) . ?
N10 C19 1.279(6) . ?
O7 H7a 0.8505 . ?
O7 H7b 0.8504 . ?
N4 N5 1.379(5) . ?
N4 C9 1.288(6) . ?
N11 H11 0.8600 . ?
N11 C21 1.339(6) . ?
N7 N8 1.376(6) . ?
N7 C20 1.283(6) . ?
O8 H8a 0.8502 . ?
O8 H8b 0.8504 . ?
N2 H2 0.8600 . ?
N2 C10 1.351(6) . ?
N5 H5 0.8600 . ?
N5 C11 1.356(6) . ?
N12 H12a 0.8600 . ?
N12 H12b 0.8600 . ?
N12 C21 1.330(6) . ?
N6 H6a 0.8600 . ?
N6 H6b 0.8600 . ?
N6 C11 1.316(6) . ?
N8 H8 0.8600 . ?
N8 C22 1.372(7) . ?
C5 C6 1.413(6) . ?
C5 C4 1.405(6) . ?
N3 H3a 0.8600 . ?
N3 H3b 0.8600 . ?
N3 C10 1.311(6) . ?
C9 H9a 0.9300 . ?
C9 C6 1.450(7) . ?
C17 C16 1.404(7) . ?
C17 C19 1.473(7) . ?
C17 C18 1.391(7) . ?
C16 C15 1.408(6) . ?
C19 H19 0.9300 . ?
C6 C7 1.412(7) . ?
C4 C8 1.446(7) . ?
C4 C3 1.396(6) . ?
C8 H8c 0.9300 . ?
C3 H3 0.9300 . ?
C3 C2 1.373(8) . ?
C20 H20 0.9300 . ?
C20 C15 1.445(7) . ?
N9 H9b 0.8600 . ?
N9 H9c 0.8600 . ?
N9 C22 1.315(7) . ?
C15 C14 1.408(7) . ?
C18 H18 0.9300 . ?
C18 C13 1.393(7) . ?
C13 C14 1.376(8) . ?
C13 C12 1.520(7) . ?
C2 C7 1.369(8) . ?
C2 C1 1.524(7) . ?
O1W H1Wa 0.8500 . ?
O1W H1Wb 0.8499 . ?
C7 H7 0.9300 . ?
C14 H14 0.9300 . ?
C1 H1a 0.9600 . ?
C1 H1b 0.9600 . ?
C1 H1c 0.9600 . ?
C12 H12c 0.9600 . ?
C12 H12d 0.9600 . ?
C12 H12e 0.9600 . ?
O2W H2Wa 0.8500 . ?
O2W H2Wb 0.8501 . ?
O3W H3Wa 0.8499 . ?
O3W H3Wb 0.8502 . ?
Cl4 O24 1.337(9) . ?
Cl4 O26 1.284(10) . ?
Cl4 O25 1.292(9) . ?
Cl4 O23 1.271(15) . ?
Cl3 O19 1.441(9) . ?
Cl3 O22 1.282(7) . ?
Cl3 O20 1.353(7) . ?
Cl3 O21 1.351(9) . ?
